data_2106896
loop_
_publ_author_name
'Bsenko, L.'

_publ_section_title
;
 The crystal structure of Hf3 Cu8 and Zr3 Cu8
;
_journal_name_full 'Acta Crystallographica B (24,1968-38,1982)'
_journal_page_first 2220
_journal_page_last 2224
_journal_volume 32
_journal_year 1976
_chemical_formula_sum 'Cu8 Hf3'
_space_group_IT_number 62
_symmetry_space_group_name_Hall '-P 2ac 2n'
_symmetry_space_group_name_H-M 'P n m a'
_cell_angle_alpha 90
_cell_angle_beta 90
_cell_angle_gamma 90
_cell_formula_units_Z 4
_cell_length_a 7.8113
_cell_length_b 8.1014
_cell_length_c 9.947
_cell_volume 629.471
_citation_journal_id_ASTM ACBCAR
_cod_data_source_file Bsenko_ACBCAR_1976_1281.cif
_cod_data_source_block Cu8Hf3
_cod_original_cell_volume 629.4706
_cod_database_code 2106896

loop_
_symmetry_equiv_pos_as_xyz
x,y,z
-x+1/2,-y,z+1/2
x+1/2,-y+1/2,-z+1/2
-x,y+1/2,-z
-x,-y,-z
x-1/2,y,-z-1/2
-x-1/2,y-1/2,z-1/2
x,-y-1/2,z

loop_
_atom_site_label
_atom_site_type_symbol
_atom_site_fract_x
_atom_site_fract_y
_atom_site_fract_z
_atom_site_occupancy
_atom_site_U_iso_or_equiv
Cu5 Cu 0.36932 0.25 0.76548 1 0.0
Cu1 Cu 0.37912 0.57601 0.16013 1 0.0
Cu4 Cu 0.11655 0.25 0.90329 1 0.0
Cu2 Cu 0.19893 0.49897 0.40644 1 0.0
Hf1 Hf 0.06255 0.44594 0.14022 1 0.0
Cu6 Cu 0.32283 0.25 0.51676 1 0.0
Cu3 Cu 0.28548 0.25 0.27349 1 0.0
Hf2 Hf 0.45964 0.25 0.0467 1 0.0
